data_2100101
loop_
_publ_author_name
'Richard E. Marsh'

_publ_section_title
;
 Space group <i>P</i>1: an update
;
_journal_issue 3
_journal_name_full 'Acta Crystallographica Section B'
_journal_page_first 359
_journal_page_last 359
_journal_paper_doi 10.1107/S0108768105009651
_journal_volume 61
_journal_year 2005
_chemical_formula_moiety 'C63 H49 N3 O2 S Cl P2 Ru, P F6'
_chemical_formula_sum 'C63 H49 Cl F6 N3 O2 P3 Ru S'
_space_group_crystal_system triclinic
_space_group_IT_number 2
_space_group_name_Hall '-P 1'
_space_group_name_H-M_alt 'P -1'
_symmetry_space_group_name_H-M 'P -1'
_audit_creation_method CRYM
_cell_angle_alpha 108.34
_cell_angle_beta 109.94
_cell_angle_gamma 92.57
_cell_formula_units_Z 2
_cell_length_a 13.8520
_cell_length_b 14.3750
_cell_length_c 16.5220
_cell_volume 2892.594
_cod_data_source_file bk0148.cif
_cod_data_source_block IHINAO
_cod_depositor_comments
;
  Added moiety chemical formula and Z value from Marsh (2005) paper.
  The summary chemical formula is calculated from moiety formula using
  AdHocParser
  (svn://www.crystallography.net/cod-tools/trunk/Formulae/AdHocParser.yp,
  revision 1441.)

  Andrius Merkys
  2013-11-11
;
_cod_original_sg_symbol_H-M P-1
_cod_original_formula_sum 'not given'
_cod_database_code 2100101

loop_
_space_group_symop_id
_space_group_symop_operation_xyz
1 x,y,z
2 -x,-y,-z

loop_
_atom_site_label
_atom_site_fract_x
_atom_site_fract_y
_atom_site_fract_z
_atom_site_type_symbol
Ru1 0.46308 0.24430 0.68712 Ru
P1 0.61510 0.36345 0.71500 P
P2 0.31175 0.13425 0.66545 P
P5 0.05065 0.65785 0.74105 P
Cl1 1.27920 0.05670 1.02180 Cl
O1 0.53260 0.05965 0.59585 O
O2 0.68815 0.17190 0.77255 O
N1 0.40205 0.37720 0.74385 N
N2 0.36770 0.27615 0.56620 N
N3 0.84485 0.13345 0.89150 N
F1 0.14795 0.67750 0.72320 F
F2 0.03565 0.76025 0.76160 F
F3 -0.02570 0.64615 0.66050 F
F4 0.06845 0.55590 0.71565 F
F5 0.12150 0.67070 0.82960 F
F6 -0.03780 0.64755 0.76305 F
S1 0.23720 0.37755 0.49120 S
C1 0.64240 0.19450 0.83590 C
C2 0.54365 0.22590 0.81365 C
C3 0.49875 0.23925 0.88000 C
C4 0.54580 0.22630 0.96650 C
C5 0.64520 0.20115 0.98585 C
C6 0.69365 0.18505 0.92250 C
C7 0.79920 0.15980 0.94925 C
C8 0.48540 0.23450 1.02880 C
C9 0.50955 0.13275 0.63140 C
C10 0.94920 0.11545 0.92485 C
C11 1.02335 0.18065 1.00680 C
C12 1.12505 0.16285 1.03655 C
C13 1.15260 0.07975 0.98440 C
C14 1.07845 0.01455 0.90245 C
C15 0.97675 0.03245 0.87275 C
C16 0.42360 0.42785 0.83360 C
C17 0.38295 0.51645 0.86285 C
C18 0.31975 0.55115 0.79855 C
C19 0.29490 0.49945 0.70370 C
C20 0.33950 0.41290 0.68120 C
C21 0.32130 0.35315 0.58525 C
C22 0.34045 0.23035 0.47050 C
C23 0.26860 0.27750 0.41870 C
C24 0.23215 0.24195 0.32260 C
C25 0.26700 0.15840 0.28050 C
C26 0.33960 0.11025 0.33125 C
C27 0.37560 0.14755 0.42750 C
C28 0.58025 0.48620 0.70795 C
C29 0.61200 0.57420 0.78340 C
C30 0.58070 0.66150 0.77265 C
C31 0.51770 0.66080 0.68650 C
C32 0.48600 0.57280 0.61115 C
C33 0.51725 0.48550 0.62185 C
C34 0.67955 0.33925 0.63055 C
C35 0.64175 0.25545 0.55140 C
C36 0.68630 0.24075 0.48565 C
C37 0.76870 0.30995 0.49905 C
C38 0.80650 0.39380 0.57815 C
C39 0.76195 0.40840 0.64390 C
C40 0.72295 0.39540 0.82850 C
C41 0.70270 0.43925 0.90755 C
C42 0.77965 0.45720 0.99350 C
C43 0.87685 0.43140 1.00040 C
C44 0.89710 0.38755 0.92140 C
C45 0.82015 0.36955 0.83545 C
C46 0.32840 0.02760 0.70675 C
C47 0.23800 -0.03000 0.69480 C
C48 0.24420 -0.11145 0.72345 C
C49 0.34075 -0.13520 0.76400 C
C50 0.43115 -0.07760 0.77590 C
C51 0.42500 0.00385 0.74725 C
C52 0.22690 0.06540 0.54275 C
C53 0.13080 0.08230 0.50015 C
C54 0.07285 0.02455 0.40915 C
C55 0.11100 -0.05010 0.36070 C
C56 0.20705 -0.06705 0.40330 C
C57 0.26500 -0.00930 0.49430 C
C58 0.22520 0.19950 0.71970 C
C59 0.22040 0.18960 0.79925 C
C60 0.16005 0.24425 0.84190 C
C61 0.10450 0.30890 0.80510 C
C62 0.10930 0.31885 0.72560 C
C63 0.16965 0.26415 0.68290 C
